data_7223906
loop_
_publ_author_name
'Ahmed, Adham'
'Robertson, Craig'
'Steiner, Alexander'
'Whittles, Thomas'
'Ho, Alexandra'
'Dhanak, Vidod'
'Zhang, Haifei'

_publ_section_title
;
 Cu(I)Cu(II)BTC, a microporous mixed-valence MOF via reduction of HKUST-1
;
_journal_name_full 'RSC Adv.'
_journal_paper_doi 10.1039/C5RA23754H
_journal_year 2016
_chemical_formula_moiety
;
 C9 H5 Cu2 O7 2(H2 O)
;
_chemical_formula_sum 'C9 H9 Cu2 O9'
_chemical_formula_weight 388.24
_chemical_name_systematic
; 
 ? 
;
_space_group_IT_number 129
_symmetry_cell_setting tetragonal
_symmetry_space_group_name_Hall '-P 4a 2a'
_symmetry_space_group_name_H-M 'P 4/n m m :2'
_atom_sites_solution_hydrogens geom
_atom_sites_solution_primary direct
_atom_sites_solution_secondary difmap
_audit_creation_method SHELXL-97
_audit_update_record
;
2015-08-21 deposited with the CCDC.
2016-01-14 downloaded from the CCDC.
;
_cell_angle_alpha 90.00
_cell_angle_beta 90.00
_cell_angle_gamma 90.00
_cell_formula_units_Z 8
_cell_length_a 19.2100(5)
_cell_length_b 19.210
_cell_length_c 6.9158(2)
_cell_measurement_temperature 100(2)
_cell_volume 2552.10(10)
_diffrn_ambient_temperature 100(2)
_diffrn_measured_fraction_theta_full 0.995
_diffrn_measured_fraction_theta_max 0.995
_diffrn_measurement_device_type 'Bruker D8 Venture'
_diffrn_measurement_method '\w and \y scans'
_diffrn_radiation_monochromator graphite
_diffrn_radiation_source 'fine-focus sealed tube'
_diffrn_radiation_type MoK\a
_diffrn_radiation_wavelength 0.71073
_diffrn_reflns_av_R_equivalents 0.0477
_diffrn_reflns_av_sigmaI/netI 0.0176
_diffrn_reflns_limit_h_max 20
_diffrn_reflns_limit_h_min -24
_diffrn_reflns_limit_k_max 24
_diffrn_reflns_limit_k_min -24
_diffrn_reflns_limit_l_max 9
_diffrn_reflns_limit_l_min -8
_diffrn_reflns_number 27000
_diffrn_reflns_theta_full 27.59
_diffrn_reflns_theta_max 27.59
_diffrn_reflns_theta_min 2.95
_exptl_absorpt_coefficient_mu 3.373
_exptl_absorpt_correction_T_max 0.889
_exptl_absorpt_correction_T_min 0.751
_exptl_absorpt_correction_type multi-scan
_exptl_absorpt_process_details SADABS
_exptl_crystal_colour 'dark green'
_exptl_crystal_density_diffrn 2.021
_exptl_crystal_density_method 'not measured'
_exptl_crystal_description needle
_exptl_crystal_F_000 1544
_exptl_crystal_size_max 0.3
_exptl_crystal_size_mid 0.1
_exptl_crystal_size_min 0.1
_refine_diff_density_max 0.720
_refine_diff_density_min -0.770
_refine_diff_density_rms 0.120
_refine_ls_extinction_method none
_refine_ls_goodness_of_fit_ref 1.030
_refine_ls_hydrogen_treatment mixed
_refine_ls_matrix_type full
_refine_ls_number_parameters 107
_refine_ls_number_reflns 1626
_refine_ls_number_restraints 3
_refine_ls_restrained_S_all 1.031
_refine_ls_R_factor_all 0.0455
_refine_ls_R_factor_gt 0.0397
_refine_ls_shift/su_max 0.001
_refine_ls_shift/su_mean 0.000
_refine_ls_structure_factor_coef Fsqd
_refine_ls_weighting_details 'calc w=1/[\s^2^(Fo^2^)+(0.0500P)^2^+15.0000P] where P=(Fo^2^+2Fc^2^)/3'
_refine_ls_weighting_scheme calc
_refine_ls_wR_factor_gt 0.1015
_refine_ls_wR_factor_ref 0.1050
_reflns_number_gt 1475
_reflns_number_total 1626
_reflns_threshold_expression >2sigma(I)
_cod_data_source_file c5ra23754h2.cif
_cod_data_source_block tet_mof
_cod_original_sg_symbol_H-M P4/nmm
_cod_original_formula_sum
;
 C9 H9 Cu2 O9 
;
_cod_database_code 7223906

loop_
_symmetry_equiv_pos_as_xyz
'x, y, z'
'-x+1/2, -y+1/2, z'
'-y+1/2, x, z'
'y, -x+1/2, z'
'-x, y+1/2, -z'
'x+1/2, -y, -z'
'y+1/2, x+1/2, -z'
'-y, -x, -z'
'-x, -y, -z'
'x-1/2, y-1/2, -z'
'y-1/2, -x, -z'
'-y, x-1/2, -z'
'x, -y-1/2, z'
'-x-1/2, y, z'
'-y-1/2, -x-1/2, z'
'y, x, z'

loop_
_atom_site_label
_atom_site_type_symbol
_atom_site_fract_x
_atom_site_fract_y
_atom_site_fract_z
_atom_site_U_iso_or_equiv
_atom_site_adp_type
_atom_site_occupancy
_atom_site_symmetry_multiplicity
_atom_site_calc_flag
_atom_site_refinement_flags
Cu1 Cu 0.67264(2) 0.17264(2) -0.5000 0.01689(18) Uani 1 2 d S
Cu2 Cu 0.53003(2) 0.53003(2) 0.35189(8) 0.00882(17) Uani 1 2 d S
O1 O 0.63198(16) 0.19197(13) -0.2665(4) 0.0232(6) Uani 1 1 d .
O2 O 0.53227(18) 0.43386(14) 0.2615(4) 0.0301(7) Uani 1 1 d .
O3 O 0.4841(2) 0.38177(15) 0.5124(4) 0.0407(10) Uani 1 1 d .
C1 C 0.6153(3) 0.2500 -0.1982(7) 0.0135(9) Uani 1 2 d S
C2 C 0.5742(3) 0.2500 -0.0145(7) 0.0134(9) Uani 1 2 d S
C3 C 0.55650(18) 0.31241(17) 0.0724(5) 0.0131(6) Uani 1 1 d .
H3 H 0.5659 0.3551 0.0083 0.016 Uiso 1 1 calc R
C4 C 0.52472(17) 0.31270(18) 0.2546(5) 0.0119(6) Uani 1 1 d .
C5 C 0.5092(3) 0.2500 0.3468(7) 0.0130(9) Uani 1 2 d S
H5 H 0.4884 0.2500 0.4714 0.016 Uiso 1 2 calc SR
C6 C 0.51203(17) 0.38111(17) 0.3508(5) 0.0112(6) Uani 1 1 d .
O4 O 0.57098(13) 0.57098(13) 0.0860(5) 0.0174(7) Uani 1 2 d SD
H4A H 0.6025(9) 0.6025(9) 0.055(9) 0.049(17) Uiso 1 2 d SD
H4B H 0.559(2) 0.559(2) -0.030(5) 0.049(17) Uiso 1 2 d SD
O5 O 0.6771(4) 0.6771(4) 0.056(3) 0.195(8) Uani 1 2 d S
O6 O 0.6767(4) 0.6767(4) 0.546(3) 0.208(8) Uani 1 2 d S

loop_
_atom_site_aniso_label
_atom_site_aniso_U_11
_atom_site_aniso_U_22
_atom_site_aniso_U_33
_atom_site_aniso_U_23
_atom_site_aniso_U_13
_atom_site_aniso_U_12
Cu1 0.0189(2) 0.0189(2) 0.0129(3) -0.00577(17) 0.00577(17) -0.0007(2)
Cu2 0.0094(2) 0.0094(2) 0.0076(3) 0.00000(14) 0.00000(14) -0.0002(2)
O1 0.0369(17) 0.0123(13) 0.0203(13) -0.0033(10) 0.0168(12) -0.0019(11)
O2 0.058(2) 0.0097(12) 0.0230(14) -0.0001(10) 0.0252(14) 0.0017(12)
O3 0.083(3) 0.0141(13) 0.0254(15) -0.0082(12) 0.0334(17) -0.0153(15)
C1 0.014(2) 0.015(2) 0.011(2) 0.000 -0.0006(18) 0.000
C2 0.015(2) 0.015(2) 0.011(2) 0.000 0.0001(18) 0.000
C3 0.0153(16) 0.0107(15) 0.0133(15) 0.0005(12) 0.0008(13) -0.0004(13)
C4 0.0111(15) 0.0148(16) 0.0100(14) -0.0015(12) -0.0012(12) 0.0004(13)
C5 0.014(2) 0.014(2) 0.011(2) 0.000 0.0013(17) 0.000
C6 0.0107(14) 0.0115(14) 0.0116(14) -0.0015(12) -0.0009(11) -0.0004(12)
O4 0.0200(11) 0.0200(11) 0.0122(16) 0.0020(10) 0.0020(10) -0.0031(15)
O5 0.091(5) 0.091(5) 0.40(2) 0.038(8) 0.038(8) -0.009(6)
O6 0.153(9) 0.153(9) 0.32(2) -0.006(8) -0.006(8) -0.075(10)

loop_
_atom_type_symbol
_atom_type_description
_atom_type_scat_dispersion_real
_atom_type_scat_dispersion_imag
_atom_type_scat_source
C C 0.0033 0.0016 'International Tables Vol C Tables 4.2.6.8 and 6.1.1.4'
H H 0.0000 0.0000 'International Tables Vol C Tables 4.2.6.8 and 6.1.1.4'
O O 0.0106 0.0060 'International Tables Vol C Tables 4.2.6.8 and 6.1.1.4'
Cu Cu 0.3201 1.2651 'International Tables Vol C Tables 4.2.6.8 and 6.1.1.4'

loop_
_geom_angle_atom_site_label_1
_geom_angle_atom_site_label_2
_geom_angle_atom_site_label_3
_geom_angle
_geom_angle_site_symmetry_1
_geom_angle_site_symmetry_3
O1 Cu1 O1 161.80(18) . 7_544
O1 Cu1 Cu1 78.30(8) . 11_664
O1 Cu1 Cu1 115.23(10) 7_544 11_664
O1 Cu1 Cu1 115.23(10) . 12_654
O1 Cu1 Cu1 78.30(8) 7_544 12_654
Cu1 Cu1 Cu1 90.0 11_664 12_654
O2 Cu2 O2 86.5(2) . 16
O2 Cu2 O3 90.20(16) . 8_666
O2 Cu2 O3 167.77(11) 16 8_666
O2 Cu2 O3 167.77(11) . 9_666
O2 Cu2 O3 90.20(16) 16 9_666
O3 Cu2 O3 90.5(3) 8_666 9_666
O2 Cu2 O4 93.69(11) . .
O2 Cu2 O4 93.69(11) 16 .
O3 Cu2 O4 98.29(11) 8_666 .
O3 Cu2 O4 98.29(11) 9_666 .
O2 Cu2 Cu2 80.98(8) . 9_666
O2 Cu2 Cu2 80.98(8) 16 9_666
O3 Cu2 Cu2 86.87(8) 8_666 9_666
O3 Cu2 Cu2 86.87(8) 9_666 9_666
O4 Cu2 Cu2 172.64(11) . 9_666
C1 O1 Cu1 128.5(3) . .
C6 O2 Cu2 127.1(2) . .
C6 O3 Cu2 120.1(2) . 9_666
O1 C1 O1 125.8(5) 13_565 .
O1 C1 C2 117.1(2) 13_565 .
O1 C1 C2 117.1(2) . .
C3 C2 C3 120.2(4) 13_565 .
C3 C2 C1 119.9(2) 13_565 .
C3 C2 C1 119.9(2) . .
C2 C3 C4 120.1(3) . .
C5 C4 C3 120.1(3) . .
C5 C4 C6 121.4(3) . .
C3 C4 C6 118.4(3) . .
C4 C5 C4 119.4(4) 13_565 .
O3 C6 O2 124.9(3) . .
O3 C6 C4 118.8(3) . .
O2 C6 C4 116.3(3) . .

loop_
_geom_bond_atom_site_label_1
_geom_bond_atom_site_label_2
_geom_bond_distance
_geom_bond_site_symmetry_2
Cu1 O1 1.832(3) .
Cu1 O1 1.832(3) 7_544
Cu1 Cu1 2.9723(9) 11_664
Cu1 Cu1 2.9723(9) 12_654
Cu2 O2 1.951(3) .
Cu2 O2 1.951(3) 16
Cu2 O3 1.956(3) 8_666
Cu2 O3 1.956(3) 9_666
Cu2 O4 2.150(3) .
Cu2 Cu2 2.6189(11) 9_666
O1 C1 1.252(3) .
O2 C6 1.249(4) .
O3 C6 1.240(4) .
O3 Cu2 1.956(3) 9_666
C1 O1 1.252(3) 13_565
C1 C2 1.496(6) .
C2 C3 1.383(4) 13_565
C2 C3 1.383(4) .
C3 C4 1.401(5) .
C4 C5 1.395(4) .
C4 C6 1.493(5) .
C5 C4 1.395(4) 13_565
